data_4318944
loop_
_publ_author_name
'Yu, Ru-Ching'
'Hung, Chen-Hsiung'
'Huang, Jui-Hsien'
'Lee, Horng-Yi'
'Chen, Jwu-Ting'

_publ_section_title
;
 Four- and Five-Coordinate Aluminum Ketiminate Complexes:
 Synthesis, Characterization, and Ring-Opening Polymerization
;
_journal_coden_ASTM INOCAJ
_journal_issue 24
_journal_name_full 'Inorganic Chemistry'
_journal_page_first 6450
_journal_page_last 6455
_journal_paper_doi 10.1021/ic025785j
_journal_volume 41
_journal_year 2002
_chemical_formula_sum 'C35 H51 Al N2 O2'
_chemical_formula_weight 558.76
_space_group_IT_number 2
_symmetry_cell_setting triclinic
_symmetry_space_group_name_Hall '-P 1'
_symmetry_space_group_name_H-M 'P -1'
_atom_sites_solution_hydrogens geom
_atom_sites_solution_primary direct
_atom_sites_solution_secondary difmap
_audit_creation_method SHELXL-97
_cell_angle_alpha 70.265(2)
_cell_angle_beta 87.053(2)
_cell_angle_gamma 72.735(2)
_cell_formula_units_Z 2
_cell_length_a 10.4201(12)
_cell_length_b 12.3385(15)
_cell_length_c 14.6368(18)
_cell_measurement_temperature 293(2)
_cell_volume 1689.0(4)
_computing_cell_refinement 'Bruker SMART'
_computing_data_collection 'Bruker SMART'
_computing_data_reduction 'Bruker SHELXTL'
_computing_molecular_graphics 'Bruker SHELXTL'
_computing_publication_material 'Bruker SHELXTL'
_computing_structure_refinement 'SHELXL-97 (Sheldrick, 1997)'
_computing_structure_solution 'SHELXS-97 (Sheldrick, 1990)'
_diffrn_ambient_temperature 293(2)
_diffrn_measured_fraction_theta_full 0.960
_diffrn_measured_fraction_theta_max 0.960
_diffrn_measurement_device_type 'CCD area detector'
_diffrn_measurement_method 'phi and omega scans'
_diffrn_radiation_monochromator graphite
_diffrn_radiation_source 'fine-focus sealed tube'
_diffrn_radiation_type MoK\a
_diffrn_radiation_wavelength 0.71073
_diffrn_reflns_av_R_equivalents 0.0267
_diffrn_reflns_av_sigmaI/netI 0.1916
_diffrn_reflns_limit_h_max 13
_diffrn_reflns_limit_h_min -12
_diffrn_reflns_limit_k_max 14
_diffrn_reflns_limit_k_min -16
_diffrn_reflns_limit_l_max 19
_diffrn_reflns_limit_l_min -19
_diffrn_reflns_number 10761
_diffrn_reflns_theta_full 27.53
_diffrn_reflns_theta_max 27.53
_diffrn_reflns_theta_min 1.48
_exptl_absorpt_coefficient_mu 0.091
_exptl_absorpt_correction_T_max 0.9486
_exptl_absorpt_correction_T_min 0.6770
_exptl_absorpt_correction_type 'Empirical Used SADABS'
_exptl_crystal_colour colorless
_exptl_crystal_density_diffrn 1.099
_exptl_crystal_density_method 'not measured'
_exptl_crystal_description block
_exptl_crystal_F_000 608
_exptl_crystal_size_max 0.385
_exptl_crystal_size_mid 0.356
_exptl_crystal_size_min 0.296
_refine_diff_density_max 0.147
_refine_diff_density_min -0.128
_refine_diff_density_rms 0.025
_refine_ls_extinction_method none
_refine_ls_goodness_of_fit_ref 0.593
_refine_ls_hydrogen_treatment mixed
_refine_ls_matrix_type full
_refine_ls_number_parameters 374
_refine_ls_number_reflns 7475
_refine_ls_number_restraints 0
_refine_ls_restrained_S_all 0.593
_refine_ls_R_factor_all 0.1521
_refine_ls_R_factor_gt 0.0371
_refine_ls_shift/su_max 0.099
_refine_ls_shift/su_mean 0.002
_refine_ls_structure_factor_coef Fsqd
_refine_ls_weighting_details 'calc w=1/[\s^2^(Fo^2^)+(0.0218P)^2^+0.0000P] where P=(Fo^2^+2Fc^2^)/3'
_refine_ls_weighting_scheme calc
_refine_ls_wR_factor_gt 0.0637
_refine_ls_wR_factor_ref 0.0753
_reflns_number_gt 2095
_reflns_number_total 7475
_reflns_threshold_expression >2sigma(I)
_cod_data_source_file ic025785j_s3.cif
_cod_data_source_block hjh040m
_cod_depositor_comments
;
The following automatic conversions were performed:

'_symmetry_cell_setting' value 'Triclinic' changed to 'triclinic'
according to the built-in table from CIF Core dictionary named
'cif_core.dic' version 2.4.1 from 2010-06-29.

Automatic conversion script
Id: cif_fix_values 1646 2011-03-28 12:23:43Z adriana 
;
_cod_database_code 4318944

loop_
_symmetry_equiv_pos_as_xyz
'x, y, z'
'-x, -y, -z'

loop_
_atom_site_label
_atom_site_type_symbol
_atom_site_fract_x
_atom_site_fract_y
_atom_site_fract_z
_atom_site_U_iso_or_equiv
_atom_site_adp_type
_atom_site_occupancy
_atom_site_symmetry_multiplicity
_atom_site_calc_flag
_atom_site_refinement_flags
_atom_site_disorder_assembly
_atom_site_disorder_group
Al1 Al 0.14207(7) 0.98876(6) 0.26307(5) 0.0557(2) Uani 1 1 d . . .
N1 N 0.13931(15) 1.14098(16) 0.14872(12) 0.0476(5) Uani 1 1 d . . .
N2 N 0.29181(16) 0.85523(16) 0.35722(12) 0.0492(5) Uani 1 1 d . . .
O1 O 0.20011(14) 0.90356(13) 0.18104(10) 0.0660(5) Uani 1 1 d . . .
O2 O 0.14120(16) 1.07963(14) 0.33763(11) 0.0825(6) Uani 1 1 d . . .
C1 C 0.1832(2) 0.9315(2) 0.08873(18) 0.0541(6) Uani 1 1 d . . .
C2 C 0.1487(2) 1.0479(2) 0.02706(15) 0.0540(6) Uani 1 1 d . . .
H2 H 0.1332 1.0621 -0.0386 0.065 Uiso 1 1 calc R . .
C3 C 0.1348(2) 1.1484(2) 0.05693(16) 0.0507(6) Uani 1 1 d . . .
C4 C 0.2082(2) 0.82599(19) 0.05365(15) 0.0756(8) Uani 1 1 d . . .
H4A H 0.2981 0.7737 0.0739 0.113 Uiso 1 1 calc R . .
H4B H 0.1976 0.8546 -0.0160 0.113 Uiso 1 1 calc R . .
H4C H 0.1449 0.7824 0.0807 0.113 Uiso 1 1 calc R . .
C5 C 0.1168(2) 1.26750(19) -0.02484(14) 0.0712(7) Uani 1 1 d . . .
H5A H 0.0349 1.3250 -0.0180 0.107 Uiso 1 1 calc R . .
H5B H 0.1126 1.2559 -0.0861 0.107 Uiso 1 1 calc R . .
H5C H 0.1915 1.2970 -0.0222 0.107 Uiso 1 1 calc R . .
C6 C 0.1946(3) 1.0628(3) 0.42062(18) 0.0738(8) Uani 1 1 d . . .
C7 C 0.2851(3) 0.9572(3) 0.47200(18) 0.0756(8) Uani 1 1 d . . .
H7 H 0.3167 0.9495 0.5329 0.091 Uiso 1 1 calc R . .
C8 C 0.3345(2) 0.8585(2) 0.43909(17) 0.0625(7) Uani 1 1 d . . .
C9 C 0.1512(3) 1.1692(2) 0.45460(17) 0.1169(11) Uani 1 1 d . . .
H9A H 0.1613 1.2392 0.4039 0.175 Uiso 1 1 calc R . .
H9B H 0.2060 1.1536 0.5110 0.175 Uiso 1 1 calc R . .
H9C H 0.0587 1.1829 0.4707 0.175 Uiso 1 1 calc R . .
C10 C 0.4437(2) 0.7534(2) 0.50581(16) 0.0954(9) Uani 1 1 d . . .
H10A H 0.4140 0.7319 0.5709 0.143 Uiso 1 1 calc R . .
H10B H 0.5242 0.7765 0.5048 0.143 Uiso 1 1 calc R . .
H10C H 0.4620 0.6856 0.4838 0.143 Uiso 1 1 calc R . .
C11 C 0.1324(2) 1.2522(2) 0.16573(14) 0.0521(6) Uani 1 1 d . . .
C12 C 0.2528(2) 1.2775(2) 0.17571(16) 0.0614(7) Uani 1 1 d . . .
C13 C 0.2433(3) 1.3833(3) 0.19288(18) 0.0809(8) Uani 1 1 d . . .
H13 H 0.3219 1.4020 0.1991 0.097 Uiso 1 1 calc R . .
C14 C 0.1225(3) 1.4612(2) 0.20097(18) 0.0811(8) Uani 1 1 d . . .
H14 H 0.1191 1.5317 0.2124 0.097 Uiso 1 1 calc R . .
C15 C 0.0050(3) 1.4340(2) 0.19190(15) 0.0715(7) Uani 1 1 d . . .
H15 H -0.0771 1.4868 0.1981 0.086 Uiso 1 1 calc R . .
C16 C 0.0063(2) 1.3307(2) 0.17397(15) 0.0559(6) Uani 1 1 d . . .
C17 C 0.3905(2) 1.1935(2) 0.16999(19) 0.0780(8) Uani 1 1 d . . .
H17 H 0.3770 1.1228 0.1602 0.094 Uiso 1 1 calc R . .
C18 C 0.4779(2) 1.1488(2) 0.26538(17) 0.1054(10) Uani 1 1 d . . .
H18A H 0.5627 1.0938 0.2599 0.158 Uiso 1 1 calc R . .
H18B H 0.4323 1.1084 0.3186 0.158 Uiso 1 1 calc R . .
H18C H 0.4929 1.2164 0.2767 0.158 Uiso 1 1 calc R . .
C19 C 0.4637(2) 1.2525(3) 0.08425(19) 0.1235(11) Uani 1 1 d . . .
H19A H 0.4759 1.3235 0.0910 0.185 Uiso 1 1 calc R . .
H19B H 0.4116 1.2741 0.0251 0.185 Uiso 1 1 calc R . .
H19C H 0.5499 1.1970 0.0824 0.185 Uiso 1 1 calc R . .
C20 C -0.1256(2) 1.3065(2) 0.16512(18) 0.0664(7) Uani 1 1 d . . .
H20 H -0.1054 1.2316 0.1503 0.080 Uiso 1 1 calc R . .
C21 C -0.2195(2) 1.4066(2) 0.08266(18) 0.0977(9) Uani 1 1 d . . .
H21A H -0.2417 1.4810 0.0957 0.147 Uiso 1 1 calc R . .
H21B H -0.3003 1.3861 0.0780 0.147 Uiso 1 1 calc R . .
H21C H -0.1754 1.4155 0.0225 0.147 Uiso 1 1 calc R . .
C22 C -0.1957(2) 1.2878(2) 0.26069(17) 0.0944(9) Uani 1 1 d . . .
H22A H -0.1363 1.2239 0.3116 0.142 Uiso 1 1 calc R . .
H22B H -0.2758 1.2669 0.2547 0.142 Uiso 1 1 calc R . .
H22C H -0.2191 1.3609 0.2760 0.142 Uiso 1 1 calc R . .
C23 C 0.3560(2) 0.7447(2) 0.33440(15) 0.0510(6) Uani 1 1 d . . .
C24 C 0.2986(2) 0.6508(2) 0.36495(15) 0.0525(6) Uani 1 1 d . . .
C25 C 0.3559(2) 0.5505(2) 0.33705(17) 0.0665(7) Uani 1 1 d . . .
H25 H 0.3188 0.4869 0.3565 0.080 Uiso 1 1 calc R . .
C26 C 0.4666(2) 0.5433(2) 0.28117(18) 0.0745(8) Uani 1 1 d . . .
H26 H 0.5030 0.4760 0.2624 0.089 Uiso 1 1 calc R . .
C27 C 0.5225(2) 0.6361(2) 0.25352(17) 0.0711(7) Uani 1 1 d . . .
H27 H 0.5978 0.6304 0.2164 0.085 Uiso 1 1 calc R . .
C28 C 0.4699(2) 0.7388(2) 0.27926(16) 0.0559(6) Uani 1 1 d . . .
C29 C 0.1777(2) 0.6523(2) 0.42762(16) 0.0642(7) Uani 1 1 d . . .
H29 H 0.1463 0.7314 0.4359 0.077 Uiso 1 1 calc R . .
C30 C 0.2147(3) 0.5561(2) 0.52912(17) 0.1138(10) Uani 1 1 d . . .
H30A H 0.2401 0.4773 0.5234 0.171 Uiso 1 1 calc R . .
H30B H 0.1385 0.5648 0.5687 0.171 Uiso 1 1 calc R . .
H30C H 0.2886 0.5661 0.5587 0.171 Uiso 1 1 calc R . .
C31 C 0.0616(2) 0.6350(2) 0.38080(17) 0.0891(8) Uani 1 1 d . . .
H31A H 0.0430 0.6906 0.3154 0.134 Uiso 1 1 calc R . .
H31B H -0.0170 0.6496 0.4174 0.134 Uiso 1 1 calc R . .
H31C H 0.0854 0.5539 0.3801 0.134 Uiso 1 1 calc R . .
C32 C 0.5368(2) 0.8381(2) 0.24682(17) 0.0683(7) Uani 1 1 d . . .
H32 H 0.4838 0.9037 0.2691 0.082 Uiso 1 1 calc R . .
C33 C 0.6792(2) 0.7950(2) 0.29337(18) 0.1174(11) Uani 1 1 d . . .
H33A H 0.6761 0.7635 0.3628 0.176 Uiso 1 1 calc R . .
H33B H 0.7161 0.8614 0.2759 0.176 Uiso 1 1 calc R . .
H33C H 0.7347 0.7329 0.2706 0.176 Uiso 1 1 calc R . .
C34 C 0.5412(2) 0.8901(2) 0.13641(16) 0.0935(9) Uani 1 1 d . . .
H34A H 0.5916 0.8275 0.1123 0.140 Uiso 1 1 calc R . .
H34B H 0.5836 0.9530 0.1199 0.140 Uiso 1 1 calc R . .
H34C H 0.4512 0.9225 0.1076 0.140 Uiso 1 1 calc R . .
C35 C -0.0406(2) 0.97042(19) 0.27930(17) 0.0987(9) Uani 1 1 d . . .
H35A H -0.0870 1.0109 0.3225 0.148 Uiso 1 1 calc R . .
H35B H -0.0342 0.8863 0.3060 0.148 Uiso 1 1 calc R . .
H35C H -0.0893 1.0052 0.2173 0.148 Uiso 1 1 calc R . .

loop_
_atom_site_aniso_label
_atom_site_aniso_U_11
_atom_site_aniso_U_22
_atom_site_aniso_U_33
_atom_site_aniso_U_23
_atom_site_aniso_U_13
_atom_site_aniso_U_12
Al1 0.0543(5) 0.0552(5) 0.0561(4) -0.0196(4) 0.0078(4) -0.0141(4)
N1 0.0429(11) 0.0606(14) 0.0499(12) -0.0288(12) 0.0070(9) -0.0196(10)
N2 0.0517(12) 0.0522(13) 0.0485(12) -0.0240(11) 0.0041(10) -0.0144(11)
O1 0.0813(12) 0.0565(11) 0.0533(10) -0.0208(10) -0.0074(9) -0.0062(9)
O2 0.1194(15) 0.0624(12) 0.0521(10) -0.0289(10) -0.0084(10) 0.0059(11)
C1 0.0375(15) 0.067(2) 0.0641(18) -0.0336(17) -0.0016(13) -0.0111(14)
C2 0.0579(16) 0.0617(18) 0.0478(15) -0.0237(15) -0.0034(13) -0.0186(15)
C3 0.0434(15) 0.0618(18) 0.0529(16) -0.0230(16) 0.0045(12) -0.0204(13)
C4 0.0780(18) 0.0665(18) 0.0891(18) -0.0461(17) -0.0059(15) -0.0066(15)
C5 0.094(2) 0.0650(19) 0.0564(15) -0.0164(15) 0.0082(14) -0.0318(16)
C6 0.112(3) 0.067(2) 0.0491(17) -0.0291(17) 0.0154(17) -0.0267(19)
C7 0.098(2) 0.069(2) 0.0598(18) -0.0315(18) -0.0041(16) -0.0113(18)
C8 0.0687(19) 0.0635(19) 0.0547(16) -0.0228(16) 0.0016(15) -0.0151(16)
C9 0.192(3) 0.079(2) 0.080(2) -0.0502(19) 0.005(2) -0.014(2)
C10 0.104(2) 0.090(2) 0.0826(18) -0.0340(18) -0.0355(18) -0.0018(19)
C11 0.0612(17) 0.0568(17) 0.0504(14) -0.0272(14) 0.0065(13) -0.0251(15)
C12 0.0646(19) 0.0701(19) 0.0675(16) -0.0352(16) 0.0074(15) -0.0329(16)
C13 0.089(2) 0.089(2) 0.093(2) -0.049(2) 0.0079(19) -0.047(2)
C14 0.111(3) 0.066(2) 0.0839(19) -0.0393(18) 0.003(2) -0.037(2)
C15 0.083(2) 0.0614(19) 0.0780(18) -0.0328(16) 0.0085(16) -0.0230(16)
C16 0.0623(18) 0.0511(17) 0.0599(15) -0.0248(15) 0.0094(14) -0.0191(15)
C17 0.0546(18) 0.095(2) 0.111(2) -0.060(2) 0.0134(18) -0.0333(18)
C18 0.072(2) 0.129(3) 0.124(2) -0.051(2) -0.0100(19) -0.0301(19)
C19 0.085(2) 0.188(3) 0.125(2) -0.075(2) 0.0440(19) -0.059(2)
C20 0.0546(17) 0.0541(18) 0.092(2) -0.0304(17) 0.0132(16) -0.0132(15)
C21 0.074(2) 0.088(2) 0.119(2) -0.022(2) -0.0181(18) -0.0181(17)
C22 0.0773(19) 0.096(2) 0.108(2) -0.0352(19) 0.0310(17) -0.0263(17)
C23 0.0479(16) 0.0525(17) 0.0507(15) -0.0200(14) -0.0010(13) -0.0085(14)
C24 0.0459(15) 0.0500(17) 0.0606(16) -0.0213(15) 0.0005(13) -0.0096(14)
C25 0.0579(18) 0.0601(18) 0.0827(19) -0.0287(17) -0.0011(15) -0.0132(15)
C26 0.0538(18) 0.072(2) 0.105(2) -0.0504(19) 0.0021(17) -0.0051(16)
C27 0.0463(17) 0.084(2) 0.089(2) -0.0453(19) 0.0069(15) -0.0088(16)
C28 0.0434(16) 0.0652(19) 0.0590(16) -0.0247(16) -0.0003(13) -0.0110(15)
C29 0.0659(18) 0.0598(18) 0.0727(17) -0.0275(16) 0.0149(15) -0.0232(15)
C30 0.122(3) 0.128(3) 0.0755(19) -0.010(2) 0.0148(18) -0.044(2)
C31 0.0686(18) 0.089(2) 0.124(2) -0.0493(19) 0.0150(17) -0.0303(17)
C32 0.0518(17) 0.080(2) 0.0770(18) -0.0308(17) 0.0108(15) -0.0210(16)
C33 0.076(2) 0.135(3) 0.146(3) -0.033(2) -0.020(2) -0.050(2)
C34 0.082(2) 0.100(2) 0.094(2) -0.0268(19) 0.0244(17) -0.0305(17)
C35 0.0604(17) 0.0681(19) 0.132(2) 0.0038(18) 0.0168(16) -0.0132(15)

loop_
_atom_type_symbol
_atom_type_description
_atom_type_scat_dispersion_real
_atom_type_scat_dispersion_imag
_atom_type_scat_source
C C 0.0033 0.0016 'International Tables Vol C Tables 4.2.6.8 and 6.1.1.4'
H H 0.0000 0.0000 'International Tables Vol C Tables 4.2.6.8 and 6.1.1.4'
N N 0.0061 0.0033 'International Tables Vol C Tables 4.2.6.8 and 6.1.1.4'
O O 0.0106 0.0060 'International Tables Vol C Tables 4.2.6.8 and 6.1.1.4'
Al Al 0.0645 0.0514 'International Tables Vol C Tables 4.2.6.8 and 6.1.1.4'

loop_
_geom_angle_atom_site_label_1
_geom_angle_atom_site_label_2
_geom_angle_atom_site_label_3
_geom_angle
_geom_angle_site_symmetry_1
_geom_angle_site_symmetry_3
_geom_angle_publ_flag
O2 Al1 O1 160.32(8) . . ?
O2 Al1 C35 101.47(9) . . ?
O1 Al1 C35 98.20(9) . . ?
O2 Al1 N1 85.00(8) . . ?
O1 Al1 N1 87.75(7) . . ?
C35 Al1 N1 110.05(8) . . ?
O2 Al1 N2 87.41(7) . . ?
O1 Al1 N2 84.41(7) . . ?
C35 Al1 N2 116.31(8) . . ?
N1 Al1 N2 133.61(7) . . ?
C3 N1 C11 115.85(18) . . ?
C3 N1 Al1 123.78(16) . . ?
C11 N1 Al1 120.23(13) . . ?
C8 N2 C23 116.1(2) . . ?
C8 N2 Al1 125.26(18) . . ?
C23 N2 Al1 118.59(13) . . ?
C1 O1 Al1 132.49(16) . . ?
C6 O2 Al1 136.48(19) . . ?
O1 C1 C2 122.5(2) . . ?
O1 C1 C4 114.9(2) . . ?
C2 C1 C4 122.6(2) . . ?
C1 C2 C3 123.9(2) . . ?
N1 C3 C2 123.4(2) . . ?
N1 C3 C5 121.3(2) . . ?
C2 C3 C5 115.2(2) . . ?
O2 C6 C7 122.1(3) . . ?
O2 C6 C9 115.0(3) . . ?
C7 C6 C9 122.8(2) . . ?
C6 C7 C8 124.1(2) . . ?
N2 C8 C7 123.8(2) . . ?
N2 C8 C10 121.5(2) . . ?
C7 C8 C10 114.6(2) . . ?
C12 C11 C16 121.3(2) . . ?
C12 C11 N1 118.9(2) . . ?
C16 C11 N1 119.8(2) . . ?
C13 C12 C11 117.6(2) . . ?
C13 C12 C17 119.6(2) . . ?
C11 C12 C17 122.8(2) . . ?
C14 C13 C12 122.3(3) . . ?
C13 C14 C15 119.2(3) . . ?
C16 C15 C14 121.9(2) . . ?
C15 C16 C11 117.7(2) . . ?
C15 C16 C20 119.1(2) . . ?
C11 C16 C20 123.2(2) . . ?
C19 C17 C12 111.5(2) . . ?
C19 C17 C18 110.28(19) . . ?
C12 C17 C18 111.8(2) . . ?
C16 C20 C22 111.01(19) . . ?
C16 C20 C21 112.24(19) . . ?
C22 C20 C21 110.26(19) . . ?
C24 C23 C28 121.9(2) . . ?
C24 C23 N2 119.0(2) . . ?
C28 C23 N2 119.0(2) . . ?
C25 C24 C23 118.0(2) . . ?
C25 C24 C29 118.7(2) . . ?
C23 C24 C29 123.3(2) . . ?
C26 C25 C24 121.4(2) . . ?
C27 C26 C25 119.4(2) . . ?
C26 C27 C28 122.0(2) . . ?
C27 C28 C23 117.4(2) . . ?
C27 C28 C32 119.4(2) . . ?
C23 C28 C32 123.2(2) . . ?
C24 C29 C31 112.43(19) . . ?
C24 C29 C30 111.8(2) . . ?
C31 C29 C30 109.17(18) . . ?
C28 C32 C34 112.99(19) . . ?
C28 C32 C33 111.4(2) . . ?
C34 C32 C33 109.6(2) . . ?

loop_
_geom_bond_atom_site_label_1
_geom_bond_atom_site_label_2
_geom_bond_distance
_geom_bond_site_symmetry_2
_geom_bond_publ_flag
Al1 O2 1.8076(16) . ?
Al1 O1 1.8202(16) . ?
Al1 C35 1.975(2) . ?
Al1 N1 2.0444(17) . ?
Al1 N2 2.0518(18) . ?
N1 C3 1.318(2) . ?
N1 C11 1.456(2) . ?
N2 C8 1.316(2) . ?
N2 C23 1.471(2) . ?
O1 C1 1.284(2) . ?
O2 C6 1.288(2) . ?
C1 C2 1.363(3) . ?
C1 C4 1.504(3) . ?
C2 C3 1.416(3) . ?
C3 C5 1.516(2) . ?
C6 C7 1.355(3) . ?
C6 C9 1.496(3) . ?
C7 C8 1.407(3) . ?
C8 C10 1.521(3) . ?
C11 C12 1.406(2) . ?
C11 C16 1.409(3) . ?
C12 C13 1.385(3) . ?
C12 C17 1.517(3) . ?
C13 C14 1.366(3) . ?
C14 C15 1.385(3) . ?
C15 C16 1.382(3) . ?
C16 C20 1.512(3) . ?
C17 C19 1.517(3) . ?
C17 C18 1.548(3) . ?
C20 C22 1.524(3) . ?
C20 C21 1.529(3) . ?
C23 C24 1.390(3) . ?
C23 C28 1.398(3) . ?
C24 C25 1.390(3) . ?
C24 C29 1.519(3) . ?
C25 C26 1.378(3) . ?
C26 C27 1.368(3) . ?
C27 C28 1.392(3) . ?
C28 C32 1.514(3) . ?
C29 C31 1.522(2) . ?
C29 C30 1.536(3) . ?
C32 C34 1.528(3) . ?
C32 C33 1.529(2) . ?
